data_7709827
loop_
_publ_author_name
'Tan, Yi'
'Wang, Zhi-Kang'
'Lang, Fei-Fan'
'Yu, Hui-Min'
'Chen, Cao'
'Ni, Chun-Yan'
'Wang, Meng-Yi'
'Song, Ying-Lin'
'Lang, Jian-Ping'

_publ_section_title
;
 Construction of cluster-based supramolecular wire and rectangle
;
_journal_name_full 'Dalton Transactions'
_journal_paper_doi 10.1039/D2DT00344A
_journal_year 2022
_chemical_formula_moiety 'C106 H120 B4 Cl6 Cu12 N28 S12 W4, 2(C F3 O3 S), 1.4(C3 H7 N O), C H2 Cl2'
_chemical_formula_sum 'C113.2 H131.8 B4 Cl8 Cu12 F6 N29.4 O7.4 S14 W4'
_chemical_formula_weight 4410.23
_space_group_crystal_system trigonal
_space_group_IT_number 147
_space_group_name_Hall '-P 3'
_space_group_name_H-M_alt 'P -3'
_atom_sites_solution_hydrogens geom
_audit_creation_date 2022-03-05
_audit_creation_method
;
Olex2 1.3
(compiled 2020.06.28 svn.raecde09e for OlexSys, GUI svn.r6132)
;
_audit_update_record
;
2022-03-17 deposited with the CCDC.	2022-03-22 downloaded from the CCDC.
;
_cell_angle_alpha 90
_cell_angle_beta 90
_cell_angle_gamma 120
_cell_formula_units_Z 3
_cell_length_a 26.3933(10)
_cell_length_b 26.3933(10)
_cell_length_c 25.7305(10)
_cell_measurement_reflns_used 9902
_cell_measurement_temperature 120.01
_cell_measurement_theta_max 25.46
_cell_measurement_theta_min 25.46
_cell_volume 15522.7(10)
_computing_cell_refinement 'SAINT v8.37A (Bruker, 2015)'
_computing_data_collection 'Bruker APEX2'
_computing_data_reduction 'SAINT v8.37A (Bruker, 2015)'
_computing_molecular_graphics 'Olex2 1.3 (Dolomanov et al., 2009)'
_computing_publication_material 'Olex2 1.3 (Dolomanov et al., 2009)'
_computing_structure_refinement 'SHELXL 2018/3 (Sheldrick, 2015)'
_computing_structure_solution 'SHELXT 2014/5 (Sheldrick, 2014)'
_diffrn_ambient_temperature 120.01
_diffrn_measured_fraction_theta_full 0.999
_diffrn_measured_fraction_theta_max 0.999
_diffrn_measurement_device_type 'Bruker APEX-II CCD'
_diffrn_measurement_method '\f and \w scans'
_diffrn_radiation_type MoK\a
_diffrn_radiation_wavelength 0.71073
_diffrn_reflns_av_R_equivalents 0.1135
_diffrn_reflns_av_unetI/netI 0.0322
_diffrn_reflns_Laue_measured_fraction_full 0.999
_diffrn_reflns_Laue_measured_fraction_max 0.999
_diffrn_reflns_limit_h_max 31
_diffrn_reflns_limit_h_min -31
_diffrn_reflns_limit_k_max 31
_diffrn_reflns_limit_k_min -31
_diffrn_reflns_limit_l_max 30
_diffrn_reflns_limit_l_min -30
_diffrn_reflns_number 502784
_diffrn_reflns_point_group_measured_fraction_full 0.999
_diffrn_reflns_point_group_measured_fraction_max 0.999
_diffrn_reflns_theta_full 24.996
_diffrn_reflns_theta_max 24.996
_diffrn_reflns_theta_min 2.211
_diffrn_source_current 1.0
_diffrn_source_power 0.05
_diffrn_source_voltage 50.0
_exptl_absorpt_coefficient_mu 3.710
_exptl_absorpt_correction_T_max 0.7456
_exptl_absorpt_correction_T_min 0.4998
_exptl_absorpt_correction_type multi-scan
_exptl_absorpt_process_details
;
SADABS-2016/2 (Bruker,2016/2) was used for absorption correction.
wR2(int) was 0.1467 before and 0.1046 after correction.
The Ratio of minimum to maximum transmission is 0.6703.
The \l/2 correction factor is Not present.
;
_exptl_crystal_colour red
_exptl_crystal_colour_primary red
_exptl_crystal_density_diffrn 1.415
_exptl_crystal_description BLOCK
_exptl_crystal_F_000 6462
_exptl_crystal_size_max 0.44
_exptl_crystal_size_mid 0.25
_exptl_crystal_size_min 0.25
_refine_diff_density_max 2.614
_refine_diff_density_min -1.214
_refine_diff_density_rms 0.152
_refine_ls_extinction_method none
_refine_ls_goodness_of_fit_ref 1.115
_refine_ls_hydrogen_treatment constr
_refine_ls_matrix_type full
_refine_ls_number_parameters 969
_refine_ls_number_reflns 18219
_refine_ls_number_restraints 212
_refine_ls_restrained_S_all 1.120
_refine_ls_R_factor_all 0.0778
_refine_ls_R_factor_gt 0.0535
_refine_ls_shift/su_max 0.001
_refine_ls_shift/su_mean 0.000
_refine_ls_structure_factor_coef Fsqd
_refine_ls_weighting_details 'w=1/[\s^2^(Fo^2^)+(0.0635P)^2^+146.0746P] where P=(Fo^2^+2Fc^2^)/3'
_refine_ls_weighting_scheme calc
_refine_ls_wR_factor_gt 0.1346
_refine_ls_wR_factor_ref 0.1665
_reflns_Friedel_coverage 0.000
_reflns_number_gt 13944
_reflns_number_total 18219
_reflns_threshold_expression 'I > 2\s(I)'
_cod_data_source_file d2dt00344a2.cif
_cod_data_source_block mo_b210407b_0m_a
_cod_original_cell_volume 15522.7(13)
_cod_original_formula_sum 'C113.20 H131.80 B4 Cl8 Cu12 F6 N29.40 O7.40 S14 W4'
_cod_database_code 7709827
_shelx_shelxl_version_number 2018/3
_shelx_space_group_comment
;
The symmetry employed for this shelxl refinement is uniquely defined
by the following loop, which should always be used as a source of
symmetry information in preference to the above space-group names.
They are only intended as comments.
;
_shelx_estimated_absorpt_t_max 0.457
_shelx_estimated_absorpt_t_min 0.292
_olex2_refinement_description
;
1. Fixed Uiso
 At 1.2 times of:
  All B(H) groups, All C(H) groups, All C(H,H) groups
 At 1.5 times of:
  All C(H,H,H) groups
2. Restrained distances
 C59-N16
 1.36 with sigma of 0.02
 N16-C57
 1.45 with sigma of 0.02
 C61A-F2A = C61A-F1A = C61A-F3A
 1.33 with sigma of 0.02
 N16-C58
 1.46 with sigma of 0.02
 C59-O5
 1.22 with sigma of 0.02
 C61A-S7A
 1.82 with sigma of 0.02
 S7A-O3A = S7A-O1A = S7A-O2A
 1.44 with sigma of 0.02
 C61B-F3B = C61B-F2B = C61B-F1B
 1.33 with sigma of 0.02
 C61B-S7B
 1.82 with sigma of 0.02
 S7B-O1B = S7B-O3B = S7B-O2B
 1.44 with sigma of 0.02
 Cl5A-Cl4A
 2.916 with sigma of 0.03
 Cl5A-C60A
 1.78 with sigma of 0.02
 Cl5A-C60A = Cl4A-C60A
 1.771 with sigma of 0.01
 Cl4A-C60A
 1.77 with sigma of 0.02
 N15-C54
 1.45 with sigma of 0.02
 N15-C55
 1.46 with sigma of 0.02
 C56-O4
 1.22 with sigma of 0.02
 C56-N15
 1.36 with sigma of 0.02
 Cl4B-C60B
 1.78 with sigma of 0.02
 Cl4B-Cl5B
 2.916 with sigma of 0.03
 Cl5B-C60B
 1.77 with sigma of 0.02
 Cl4B-C60B = Cl5B-C60B
 1.771 with sigma of 0.01
 C59-C58
 2.45 with sigma of 0.04
 C59-C57
 2.46 with sigma of 0.04
 C61A-O1A
 2.56 with sigma of 0.04
 C61A-O3A
 2.58 with sigma of 0.04
 C61A-O2A
 2.57 with sigma of 0.04
 C61B-O3B
 2.56 with sigma of 0.04
 C61B-O1B
 2.58 with sigma of 0.04
 C61B-O2B
 2.57 with sigma of 0.04
 Cl5A-Cl4A
 2.92 with sigma of 0.04
 C56-C54
 2.46 with sigma of 0.04
 C56-C55
 2.45 with sigma of 0.04
 Cl4B-Cl5B
 2.92 with sigma of 0.04
 S7A-O3A \\sim S7A-O1A \\sim S7A-O2A
 with sigma of 0.02
 N16-C57 \\sim N16-C58
 with sigma of 0.02
 C61A-O3A \\sim C61A-O1A \\sim C61A-O2A
 with sigma of 0.04
 S7A-F2A \\sim S7A-F1A \\sim S7A-F3A
 with sigma of 0.04
 O3A-O1A \\sim O1A-O2A \\sim O3A-O2A
 with sigma of 0.04
 C61A-F2A \\sim C61A-F1A \\sim C61A-F3A
 with sigma of 0.02
 F2A-F1A \\sim F1A-F3A \\sim F3A-F2A
 with sigma of 0.04
 C61B-O1B \\sim C61B-O3B \\sim C61B-O2B
 with sigma of 0.04
 F3B-F2B \\sim F2B-F1B \\sim F1B-F3B
 with sigma of 0.04
 S7B-F3B \\sim S7B-F2B \\sim S7B-F1B
 with sigma of 0.04
 C61B-F3B \\sim C61B-F2B \\sim C61B-F1B
 with sigma of 0.02
 S7B-O1B \\sim S7B-O3B \\sim S7B-O2B
 with sigma of 0.02
 O1B-O3B \\sim O3B-O2B \\sim O1B-O2B
 with sigma of 0.04
 N15-C54 \\sim N15-C55
 with sigma of 0.02
3. Restrained planarity
 C59, O5, N16, C57, C58
 with sigma of 0.1
 C56, O4, N15, C54, C55
 with sigma of 0.1
4. Uiso/Uaniso restraints and constraints
C59 \\sim O5 \\sim N16 \\sim C57 \\sim C58: within 2A with sigma of 0.04 and
sigma for terminal atoms of 0.08 within 2A
N16 \\sim C58: within 1.7A with sigma of 0.002 and sigma for terminal atoms of
0.004 within 1.7A
C59 \\sim O5: within 1.7A with sigma of 0.002 and sigma for terminal atoms of
0.004 within 1.7A
N16 \\sim C57: within 1.7A with sigma of 0.002 and sigma for terminal atoms of
0.004 within 1.7A
C61A \\sim F2A \\sim F1A \\sim F3A \\sim S7A \\sim O3A \\sim O1A \\sim O2A:
within 2A with sigma of 0.04 and sigma for terminal atoms of 0.08 within 2A
C61B \\sim F3B \\sim F2B \\sim F1B \\sim S7B \\sim O1B \\sim O3B \\sim O2B:
within 2A with sigma of 0.04 and sigma for terminal atoms of 0.08 within 2A
Cl5A \\sim Cl4A \\sim C60A: within 2A with sigma of 0.04 and sigma for terminal
atoms of 0.08 within 2A
C56 \\sim O4 \\sim N15 \\sim C54 \\sim C55: within 2A with sigma of 0.04 and
sigma for terminal atoms of 0.08 within 2A
Cl4B \\sim Cl5B \\sim C60B: within 2A with sigma of 0.04 and sigma for terminal
atoms of 0.08 within 2A
C56 \\sim O4: within 1.7A with sigma of 0.01 and sigma for terminal atoms of
0.02 within 1.7A
Uanis(C59) \\sim Ueq, Uanis(N16) \\sim Ueq: with sigma of 0.005 and sigma for
terminal atoms of 0.01
5. Rigid body (RIGU) restrains
 C59, O5, N16, C57, C58
 with sigma for 1-2 distances of 0.004 and sigma for 1-3 distances of 0.004
 C61A, F2A, F1A, F3A, S7A, O3A, O1A, O2A
 with sigma for 1-2 distances of 0.004 and sigma for 1-3 distances of 0.004
 C61B, F3B, F2B, F1B, S7B, O1B, O3B, O2B
 with sigma for 1-2 distances of 0.004 and sigma for 1-3 distances of 0.004
 Cl5A, Cl4A, C60A
 with sigma for 1-2 distances of 0.004 and sigma for 1-3 distances of 0.004
 C56, O4, N15, C54, C55
 with sigma for 1-2 distances of 0.004 and sigma for 1-3 distances of 0.004
 Cl4B, Cl5B, C60B
 with sigma for 1-2 distances of 0.004 and sigma for 1-3 distances of 0.004
6. Others
 Fixed Sof: C61A(0.5) F2A(0.5) F1A(0.5) F3A(0.5) S7A(0.5) O3A(0.5) O1A(0.5)
 O2A(0.5) C61B(0.5) F3B(0.5) F2B(0.5) F1B(0.5) S7B(0.5) O1B(0.5) O3B(0.5)
 O2B(0.5) C59(0.4) H59(0.4) O5(0.4) N16(0.4) C57(0.4) H57A(0.4) H57B(0.4)
 H57C(0.4) C58(0.4) H58A(0.4) H58B(0.4) H58C(0.4) Cl5A(0.15) Cl4A(0.15)
 C60A(0.15) H60A(0.15) H60B(0.15) C56(0.3) H56(0.3) O4(0.3) N15(0.3) C54(0.3)
 H54A(0.3) H54B(0.3) H54C(0.3) C55(0.3) H55A(0.3) H55B(0.3) H55C(0.3)
 Cl4B(0.35) Cl5B(0.35) C60B(0.35) H60C(0.35) H60D(0.35)
7.a Ternary CH refined with riding coordinates:
 B2(H2), B1(H1)
7.b Secondary CH2 refined with riding coordinates:
 C27(H27A,H27B), C60A(H60A,H60B), C60B(H60C,H60D)
7.c Aromatic/amide H refined with riding coordinates:
 C3(H3), C13(H13), C8(H8), C46(H46), C20(H20), C22(H22), C51(H51), C41(H41),
 C25(H25), C19(H19), C35(H35), C33(H33), C30(H30), C32(H32), C26(H26), C17(H17),
  C36(H36), C16(H16), C37(H37), C38(H38), C59(H59), C56(H56)
7.d Idealised Me refined as rotating group:
 C5(H5A,H5B,H5C), C10(H10A,H10B,H10C), C11(H11A,H11B,H11C), C15(H15A,H15B,
 H15C), C53(H53A,H53B,H53C), C6(H6A,H6B,H6C), C1(H1A,H1B,H1C), C39(H39A,H39B,
 H39C), C48(H48A,H48B,H48C), C43(H43A,H43B,H43C), C49(H49A,H49B,H49C), C44(H44A,
 H44B,H44C), C57(H57A,H57B,H57C), C58(H58A,H58B,H58C), C54(H54A,H54B,H54C),
 C55(H55A,H55B,H55C)
;
_smtbx_masks_void_probe_radius 1.2
_smtbx_masks_void_truncation_radius 1.2
_olex2_submission_special_instructions 'No special instructions were received'

loop_
_space_group_symop_operation_xyz
'x, y, z'
'-y, x-y, z'
'-x+y, -x, z'
'-x, -y, -z'
'y, -x+y, -z'
'x-y, x, -z'

loop_
_atom_site_label
_atom_site_type_symbol
_atom_site_fract_x
_atom_site_fract_y
_atom_site_fract_z
_atom_site_U_iso_or_equiv
_atom_site_adp_type
_atom_site_occupancy
_atom_site_site_symmetry_order
_atom_site_calc_flag
_atom_site_refinement_flags_posn
_atom_site_refinement_flags_adp
_atom_site_refinement_flags_occupancy
_atom_site_disorder_assembly
_atom_site_disorder_group
W1 W 0.27607(2) 0.45621(2) 0.54493(2) 0.03451(10) Uani 1 1 d . . . . .
W2 W 0.95007(2) 0.65671(2) 1.23268(2) 0.04500(12) Uani 1 1 d . . . . .
Cu3 Cu 0.31844(5) 0.46418(5) 0.63903(4) 0.0446(3) Uani 1 1 d . . . . .
Cu2 Cu 0.22150(5) 0.48306(5) 0.61716(4) 0.0448(3) Uani 1 1 d . . . . .
Cu1 Cu 0.20702(5) 0.36749(5) 0.60586(4) 0.0455(3) Uani 1 1 d . . . . .
Cu4 Cu 0.87635(5) 0.56563(5) 1.28974(4) 0.0489(3) Uani 1 1 d . . . . .
Cu6 Cu 0.88568(6) 0.67931(6) 1.29735(5) 0.0519(3) Uani 1 1 d . . . . .
Cu5 Cu 0.83922(6) 0.60972(7) 1.20496(5) 0.0607(3) Uani 1 1 d . . . . .
S3 S 0.31671(10) 0.53724(9) 0.59889(8) 0.0398(5) Uani 1 1 d . . . . .
Cl2 Cl 0.78041(11) 0.57965(11) 1.29717(9) 0.0488(5) Uani 1 1 d . . . . .
S1 S 0.17678(10) 0.41586(10) 0.55594(9) 0.0420(5) Uani 1 1 d . . . . .
S2 S 0.29807(10) 0.39108(10) 0.58553(9) 0.0420(5) Uani 1 1 d . . . . .
S4 S 0.94750(11) 0.64985(11) 1.32190(9) 0.0465(5) Uani 1 1 d . . . . .
S5 S 0.88861(12) 0.56203(12) 1.20461(10) 0.0550(6) Uani 1 1 d . . . . .
S6 S 0.89983(12) 0.70530(13) 1.21383(10) 0.0551(6) Uani 1 1 d . . . . .
N10 N 0.2702(3) 0.5163(3) 0.4847(3) 0.0416(17) Uani 1 1 d . . . . .
N9 N 0.2895(3) 0.5192(3) 0.4348(3) 0.0394(16) Uani 1 1 d . . . . .
N13 N 0.2773(3) 0.4206(3) 0.4262(3) 0.0397(16) Uani 1 1 d . . . . .
N14 N 0.2535(3) 0.3980(3) 0.4736(3) 0.0408(17) Uani 1 1 d . . . . .
N12 N 0.3665(3) 0.4948(3) 0.5079(3) 0.0401(16) Uani 1 1 d . . . . .
N11 N 0.3732(3) 0.5043(3) 0.4547(3) 0.0358(15) Uani 1 1 d . . . . .
N2 N 1.0213(4) 0.6333(4) 1.2362(3) 0.0499(19) Uani 1 1 d . . . . .
N6 N 1.0293(4) 0.7477(4) 1.2429(3) 0.051(2) Uani 1 1 d . . . . .
N8 N 0.3627(4) 0.4814(4) 0.7031(3) 0.052(2) Uani 1 1 d . . . . .
N1 N 1.0739(4) 0.6671(4) 1.2120(3) 0.057(2) Uani 1 1 d . . . . .
N3 N 1.0419(4) 0.7042(4) 1.1379(3) 0.053(2) Uani 1 1 d . . . . .
C3 C 0.2160(4) 0.3281(4) 0.4134(4) 0.049(2) Uani 1 1 d . . . . .
H3 H 0.193605 0.290980 0.397205 0.059 Uiso 1 1 calc R U . . .
C7 C 0.4300(4) 0.5298(4) 0.4419(4) 0.044(2) Uani 1 1 d . . . . .
N5 N 1.0802(4) 0.7639(4) 1.2176(3) 0.053(2) Uani 1 1 d . . . . .
C14 C 0.2463(4) 0.5515(4) 0.4857(4) 0.044(2) Uani 1 1 d . . . . .
C4 C 0.2156(4) 0.3402(4) 0.4657(4) 0.045(2) Uani 1 1 d . . . . .
C9 C 0.4214(4) 0.5149(4) 0.5274(4) 0.042(2) Uani 1 1 d . . . . .
N4 N 0.9832(4) 0.6757(4) 1.1488(3) 0.058(2) Uani 1 1 d . . . . .
C13 C 0.2512(4) 0.5757(4) 0.4368(4) 0.046(2) Uani 1 1 d . . . . .
H13 H 0.237932 0.601837 0.426912 0.055 Uiso 1 1 calc R U . . .
C12 C 0.2784(4) 0.5553(4) 0.4057(4) 0.047(2) Uani 1 1 d . . . . .
N7 N 0.7681(4) 0.5872(5) 1.1665(3) 0.069(3) Uani 1 1 d . . . . .
C8 C 0.4602(4) 0.5367(4) 0.4868(4) 0.047(2) Uani 1 1 d . . . . .
H8 H 0.501423 0.553884 0.489495 0.056 Uiso 1 1 calc R U . . .
C2 C 0.2544(4) 0.3792(5) 0.3893(4) 0.051(2) Uani 1 1 d . . . . .
C5 C 0.1797(5) 0.2957(4) 0.5060(4) 0.056(3) Uani 1 1 d . . . . .
H5A H 0.152627 0.306278 0.522076 0.084 Uiso 1 1 calc R U . . .
H5B H 0.205537 0.294384 0.532647 0.084 Uiso 1 1 calc R U . . .
H5C H 0.157371 0.257112 0.489583 0.084 Uiso 1 1 calc R U . . .
C10 C 0.4367(4) 0.5137(4) 0.5826(4) 0.048(2) Uani 1 1 d . . . . .
H10A H 0.423552 0.535983 0.603526 0.072 Uiso 1 1 calc R U . . .
H10B H 0.479208 0.531294 0.585880 0.072 Uiso 1 1 calc R U . . .
H10C H 0.417494 0.473150 0.594791 0.072 Uiso 1 1 calc R U . . .
C11 C 0.2947(5) 0.5658(5) 0.3492(4) 0.058(3) Uani 1 1 d . . . . .
H11A H 0.280047 0.590085 0.334100 0.087 Uiso 1 1 calc R U . . .
H11B H 0.277297 0.528205 0.330879 0.087 Uiso 1 1 calc R U . . .
H11C H 0.337357 0.585816 0.345758 0.087 Uiso 1 1 calc R U . . .
C15 C 0.2198(5) 0.5644(5) 0.5320(4) 0.055(3) Uani 1 1 d . . . . .
H15A H 0.207360 0.592391 0.522029 0.083 Uiso 1 1 calc R U . . .
H15B H 0.248787 0.581060 0.559891 0.083 Uiso 1 1 calc R U . . .
H15C H 0.185780 0.528075 0.544080 0.083 Uiso 1 1 calc R U . . .
C53 C 0.9793(5) 0.5429(4) 1.2935(4) 0.057(3) Uani 1 1 d . . . . .
H53A H 0.942872 0.522096 1.273554 0.085 Uiso 1 1 calc R U . . .
H53B H 0.972734 0.560810 1.324244 0.085 Uiso 1 1 calc R U . . .
H53C H 0.991839 0.515342 1.304369 0.085 Uiso 1 1 calc R U . . .
C46 C 1.0944(5) 0.8407(5) 1.2629(4) 0.062(3) Uani 1 1 d . . . . .
H46 H 1.111934 0.878474 1.278154 0.074 Uiso 1 1 calc R U . . .
C52 C 1.0249(5) 0.5888(5) 1.2609(4) 0.055(3) Uani 1 1 d . . . . .
C45 C 1.1203(5) 0.8206(5) 1.2277(4) 0.060(3) Uani 1 1 d . . . . .
C20 C 0.3780(5) 0.5324(5) 0.7271(4) 0.060(3) Uani 1 1 d . . . . .
H20 H 0.368367 0.558579 0.710523 0.072 Uiso 1 1 calc R U . . .
C6 C 0.4513(5) 0.5461(5) 0.3877(4) 0.058(3) Uani 1 1 d . . . . .
H6A H 0.430760 0.511784 0.365157 0.087 Uiso 1 1 calc R U . . .
H6B H 0.493440 0.560374 0.386484 0.087 Uiso 1 1 calc R U . . .
H6C H 0.443799 0.576990 0.375664 0.087 Uiso 1 1 calc R U . . .
C40 C 1.0504(5) 0.7128(5) 1.0862(4) 0.064(3) Uani 1 1 d . . . . .
C1 C 0.2719(5) 0.3912(5) 0.3339(4) 0.061(3) Uani 1 1 d . . . . .
H1A H 0.251790 0.354704 0.314009 0.092 Uiso 1 1 calc R U . . .
H1B H 0.314289 0.407734 0.330943 0.092 Uiso 1 1 calc R U . . .
H1C H 0.261134 0.419175 0.320088 0.092 Uiso 1 1 calc R U . . .
C47 C 1.0389(5) 0.7956(5) 1.2713(4) 0.057(3) Uani 1 1 d . . . . .
C24 C 0.5234(6) 0.5637(6) 0.9384(5) 0.077(4) Uani 1 1 d . . . . .
C22 C 0.4977(5) 0.5143(5) 0.8578(4) 0.061(3) Uani 1 1 d . . . . .
H22 H 0.503844 0.491363 0.832811 0.073 Uiso 1 1 calc R U . . .
C29 C 0.5588(5) 0.5708(6) 0.9828(5) 0.078(4) Uani 1 1 d . . . . .
C28 C 0.5888(5) 0.5403(6) 0.9750(4) 0.063(3) Uani 1 1 d . . . . .
C42 C 0.9553(5) 0.6660(6) 1.1013(4) 0.066(3) Uani 1 1 d . . . . .
C50 C 1.1088(5) 0.6440(6) 1.2197(4) 0.062(3) Uani 1 1 d . . . . .
C51 C 1.0792(5) 0.5958(5) 1.2501(4) 0.062(3) Uani 1 1 d . . . . .
H51 H 1.093412 0.571155 1.261986 0.074 Uiso 1 1 calc R U . . .
B2 B 0.3205(4) 0.4857(4) 0.4189(4) 0.039(2) Uani 1 1 d . . . . .
H2 H 0.333442 0.494228 0.381866 0.047 Uiso 1 1 calc R U . . .
C41 C 0.9971(6) 0.6894(5) 1.0632(4) 0.068(3) Uani 1 1 d . . . . .
H41 H 0.989939 0.689284 1.027043 0.082 Uiso 1 1 calc R U . . .
C39 C 1.1103(6) 0.7445(6) 1.0623(5) 0.077(3) Uani 1 1 d . . . . .
H39A H 1.131887 0.724553 1.071662 0.115 Uiso 1 1 calc R U . . .
H39B H 1.131375 0.784829 1.075241 0.115 Uiso 1 1 calc R U . . .
H39C H 1.106770 0.744860 1.024396 0.115 Uiso 1 1 calc R U . . .
C23 C 0.5286(5) 0.5269(5) 0.9033(4) 0.065(3) Uani 1 1 d . . . . .
C25 C 0.4836(6) 0.5841(6) 0.9269(5) 0.077(4) Uani 1 1 d . . . . .
H25 H 0.478209 0.608644 0.950604 0.092 Uiso 1 1 calc R U . . .
C18 C 0.4251(5) 0.5147(5) 0.7959(4) 0.063(3) Uani 1 1 d . . . . .
C48 C 0.9962(6) 0.7991(5) 1.3070(4) 0.067(3) Uani 1 1 d . . . . .
H48A H 0.983142 0.768111 1.333206 0.101 Uiso 1 1 calc R U . . .
H48B H 0.962399 0.794084 1.286957 0.101 Uiso 1 1 calc R U . . .
H48C H 1.014943 0.837312 1.324201 0.101 Uiso 1 1 calc R U . . .
C21 C 0.4597(5) 0.5317(6) 0.8458(4) 0.070(3) Uani 1 1 d . . . . .
C19 C 0.4070(5) 0.5492(6) 0.7742(4) 0.068(3) Uani 1 1 d . . . . .
H19 H 0.413850 0.584231 0.790856 0.082 Uiso 1 1 calc R U . . .
C43 C 0.8916(6) 0.6367(7) 1.0935(4) 0.093(5) Uani 1 1 d . . . . .
H43A H 0.883147 0.634367 1.056173 0.139 Uiso 1 1 calc R U . . .
H43B H 0.876039 0.659004 1.110874 0.139 Uiso 1 1 calc R U . . .
H43C H 0.873335 0.597125 1.108059 0.139 Uiso 1 1 calc R U . . .
B1 B 1.0868(5) 0.7207(6) 1.1810(5) 0.058(3) Uani 1 1 d . . . . .
H1 H 1.127167 0.739491 1.166184 0.070 Uiso 1 1 calc R U . . .
C49 C 1.1693(6) 0.6700(7) 1.1988(6) 0.085(4) Uani 1 1 d . . . . .
H49A H 1.168524 0.674070 1.161000 0.128 Uiso 1 1 calc R U . . .
H49B H 1.185305 0.644566 1.207209 0.128 Uiso 1 1 calc R U . . .
H49C H 1.193952 0.708645 1.214435 0.128 Uiso 1 1 calc R U . . .
C34 C 0.6800(6) 0.5747(8) 1.0968(5) 0.083(4) Uani 1 1 d . . . . .
C27 C 0.5723(6) 0.5107(8) 0.9227(5) 0.096(5) Uani 1 1 d . . . . .
H27A H 0.606686 0.525841 0.899339 0.115 Uiso 1 1 calc R U . . .
H27B H 0.554561 0.467756 0.926011 0.115 Uiso 1 1 calc R U . . .
C35 C 0.6979(6) 0.5369(7) 1.0975(6) 0.097(5) Uani 1 1 d . . . . .
H35 H 0.681820 0.505323 1.073492 0.117 Uiso 1 1 calc R U . . .
C33 C 0.5672(6) 0.6032(7) 1.0299(5) 0.093(4) Uani 1 1 d . . . . .
H33 H 0.547420 0.624356 1.036054 0.112 Uiso 1 1 calc R U . . .
C44 C 1.1808(5) 0.8510(6) 1.2047(5) 0.082(4) Uani 1 1 d . . . . .
H44A H 1.201343 0.892222 1.215261 0.123 Uiso 1 1 calc R U . . .
H44B H 1.178047 0.848478 1.166720 0.123 Uiso 1 1 calc R U . . .
H44C H 1.202453 0.832178 1.217153 0.123 Uiso 1 1 calc R U . . .
C30 C 0.6264(5) 0.5428(7) 1.0131(5) 0.081(4) Uani 1 1 d . . . . .
H30 H 0.646772 0.522092 1.007205 0.098 Uiso 1 1 calc R U . . .
C32 C 0.6056(6) 0.6021(7) 1.0660(5) 0.089(4) Uani 1 1 d . . . . .
H32 H 0.611444 0.622450 1.097884 0.107 Uiso 1 1 calc R U . . .
C26 C 0.4536(5) 0.5678(6) 0.8814(5) 0.074(3) Uani 1 1 d . . . . .
H26 H 0.427462 0.581564 0.873574 0.089 Uiso 1 1 calc R U . . .
C31 C 0.6365(6) 0.5719(7) 1.0573(5) 0.080(4) Uani 1 1 d . . . . .
C17 C 0.4117(6) 0.4625(6) 0.7735(5) 0.079(4) Uani 1 1 d . . . . .
H17 H 0.423916 0.437649 0.788807 0.095 Uiso 1 1 calc R U . . .
C36 C 0.7423(6) 0.5418(7) 1.1345(7) 0.107(6) Uani 1 1 d . . . . .
H36 H 0.752759 0.512201 1.135646 0.129 Uiso 1 1 calc R U . . .
C16 C 0.3777(6) 0.4461(6) 0.7250(5) 0.080(4) Uani 1 1 d . . . . .
H16 H 0.366575 0.409396 0.709327 0.096 Uiso 1 1 calc R U . . .
C37 C 0.7459(7) 0.6210(9) 1.1665(7) 0.118(6) Uani 1 1 d . . . . .
H37 H 0.761980 0.652504 1.190547 0.142 Uiso 1 1 calc R U . . .
C38 C 0.7007(8) 0.6161(10) 1.1350(7) 0.138(8) Uani 1 1 d . . . . .
H38 H 0.684638 0.640913 1.140040 0.166 Uiso 1 1 calc R U . . .
Cl3 Cl 0.82879(12) 0.48439(11) 1.33782(10) 0.0531(6) Uani 1 1 d . . . . .
Cl1 Cl 0.14619(12) 0.28221(11) 0.64264(10) 0.0582(6) Uani 1 1 d . . . . .
C61A C 0.4661(7) 0.3401(7) 0.8110(6) 0.053(5) Uiso 0.5 1 d D U P A 2
F2A F 0.5042(10) 0.3939(8) 0.8301(9) 0.159(9) Uiso 0.5 1 d D U P A 2
F1A F 0.4623(15) 0.2998(13) 0.8457(11) 0.263(17) Uiso 0.5 1 d D U P A 2
F3A F 0.4125(10) 0.3295(15) 0.7991(15) 0.260(17) Uiso 0.5 1 d D U P A 2
S7A S 0.5075(7) 0.3344(7) 0.7557(6) 0.192(6) Uiso 0.5 1 d D U P A 2
O3A O 0.5059(19) 0.3757(15) 0.7194(12) 0.31(3) Uiso 0.5 1 d D U P A 2
O1A O 0.5624(11) 0.3465(19) 0.7807(16) 0.36(3) Uiso 0.5 1 d D U P A 2
O2A O 0.4717(8) 0.2720(7) 0.7431(7) 0.078(5) Uiso 0.5 1 d D U P A 2
C61B C 0.4201(8) 0.3004(8) 0.6718(7) 0.138(13) Uiso 0.5 1 d D U P B 1
F3B F 0.4454(10) 0.2893(10) 0.6296(8) 0.158(9) Uiso 0.5 1 d D U P B 1
F2B F 0.4035(9) 0.3398(9) 0.6540(8) 0.142(7) Uiso 0.5 1 d D U P B 1
F1B F 0.3680(7) 0.2459(7) 0.6737(8) 0.122(6) Uiso 0.5 1 d D U P B 1
S7B S 0.4680(5) 0.3231(5) 0.7298(5) 0.134(4) Uiso 0.5 1 d D U P B 1
O1B O 0.5278(7) 0.3659(9) 0.7164(8) 0.101(6) Uiso 0.5 1 d D U P B 1
O3B O 0.4426(15) 0.3473(16) 0.7645(11) 0.25(2) Uiso 0.5 1 d D U P B 1
O2B O 0.4607(19) 0.2677(13) 0.7474(17) 0.40(4) Uiso 0.5 1 d D U P B 1
C59 C 0.7025(9) 0.7291(9) 0.5170(10) 0.076(4) Uani 0.4 1 d D U P . .
H59 H 0.723321 0.735283 0.548652 0.091 Uiso 0.4 1 calc R U P . .
O5 O 0.7253(10) 0.7665(10) 0.4841(9) 0.085(4) Uani 0.4 1 d D U P . .
N16 N 0.6511(8) 0.6804(8) 0.5134(7) 0.055(3) Uani 0.4 1 d D U P . .
C57 C 0.6197(10) 0.6330(9) 0.5477(9) 0.054(4) Uani 0.4 1 d D U P . .
H57A H 0.641310 0.640495 0.580431 0.081 Uiso 0.4 1 calc R U P . .
H57B H 0.614851 0.597018 0.531920 0.081 Uiso 0.4 1 calc R U P . .
H57C H 0.581120 0.628458 0.554619 0.081 Uiso 0.4 1 calc R U P . .
C58 C 0.6158(10) 0.6751(12) 0.4684(9) 0.059(4) Uani 0.4 1 d D U P . .
H58A H 0.579692 0.673694 0.479739 0.088 Uiso 0.4 1 calc R U P . .
H58B H 0.606182 0.639129 0.449580 0.088 Uiso 0.4 1 calc R U P . .
H58C H 0.637757 0.708893 0.445567 0.088 Uiso 0.4 1 calc R U P . .
Cl5A Cl 1.269(2) 0.8125(14) 1.1027(18) 0.171(16) Uiso 0.15 1 d D U P C 1
Cl4A Cl 1.2337(9) 0.6964(8) 1.0610(8) 0.070(5) Uiso 0.15 1 d D U P C 1
C60A C 1.270(5) 0.7725(11) 1.048(2) 0.09(3) Uiso 0.15 1 d D U P C 1
H60A H 1.311557 0.785849 1.038237 0.108 Uiso 0.15 1 calc R U P C 1
H60B H 1.251481 0.780100 1.018043 0.108 Uiso 0.15 1 calc R U P C 1
C56 C 0.4024(15) 0.6838(14) 0.7537(15) 0.075(10) Uani 0.3 1 d D U P D -1
H56 H 0.428501 0.710415 0.728607 0.090 Uiso 0.3 1 calc R U P D -1
O4 O 0.4245(13) 0.6869(13) 0.7965(13) 0.095(9) Uani 0.3 1 d D U P D -1
N15 N 0.3471(11) 0.6490(12) 0.7364(8) 0.062(6) Uani 0.3 1 d D U P D -1
C54 C 0.328(3) 0.654(2) 0.6850(9) 0.051(13) Uani 0.3 1 d D U P D -1
H54A H 0.325619 0.690129 0.682947 0.076 Uiso 0.3 1 calc R U P D -1
H54B H 0.288851 0.620340 0.678348 0.076 Uiso 0.3 1 calc R U P D -1
H54C H 0.355373 0.655319 0.659028 0.076 Uiso 0.3 1 calc R U P D -1
C55 C 0.2963(13) 0.6043(17) 0.7639(13) 0.047(7) Uani 0.3 1 d D U P D -1
H55A H 0.271495 0.572942 0.739660 0.070 Uiso 0.3 1 calc R U P D -1
H55B H 0.274067 0.621555 0.778472 0.070 Uiso 0.3 1 calc R U P D -1
H55C H 0.309145 0.588298 0.791977 0.070 Uiso 0.3 1 calc R U P D -1
Cl4B Cl 1.3602(8) 0.7916(9) 1.0524(8) 0.174(7) Uiso 0.35 1 d D U P E 2
Cl5B Cl 1.2625(7) 0.8006(8) 1.0133(7) 0.146(5) Uiso 0.35 1 d D U P E 2
C60B C 1.2866(12) 0.773(2) 1.0641(15) 0.14(2) Uiso 0.35 1 d D U P E 2
H60C H 1.261476 0.729793 1.065966 0.167 Uiso 0.35 1 calc R U P E 2
H60D H 1.283798 0.789593 1.097692 0.167 Uiso 0.35 1 calc R U P E 2

loop_
_atom_site_aniso_label
_atom_site_aniso_U_11
_atom_site_aniso_U_22
_atom_site_aniso_U_33
_atom_site_aniso_U_23
_atom_site_aniso_U_13
_atom_site_aniso_U_12
W1 0.03739(19) 0.03511(19) 0.03488(19) -0.00541(14) -0.00772(14) 0.02101(15)
W2 0.0495(2) 0.0583(2) 0.0340(2) -0.00384(16) -0.00849(16) 0.0320(2)
Cu3 0.0545(7) 0.0452(6) 0.0383(6) -0.0060(5) -0.0140(5) 0.0280(5)
Cu2 0.0465(6) 0.0429(6) 0.0488(6) -0.0084(5) -0.0008(5) 0.0250(5)
Cu1 0.0496(6) 0.0400(6) 0.0489(6) 0.0018(5) 0.0001(5) 0.0240(5)
Cu4 0.0563(7) 0.0520(7) 0.0422(6) -0.0046(5) -0.0048(5) 0.0299(6)
Cu6 0.0667(8) 0.0623(8) 0.0422(6) 0.0042(5) 0.0016(6) 0.0440(7)
Cu5 0.0551(8) 0.0824(9) 0.0514(7) -0.0039(7) -0.0168(6) 0.0396(7)
S3 0.0465(12) 0.0365(11) 0.0372(11) -0.0068(9) -0.0078(9) 0.0214(10)
Cl2 0.0551(14) 0.0554(13) 0.0429(12) -0.0018(10) -0.0033(10) 0.0329(12)
S1 0.0390(11) 0.0417(12) 0.0467(13) -0.0051(10) -0.0048(9) 0.0211(10)
S2 0.0490(13) 0.0415(12) 0.0434(12) -0.0025(9) -0.0080(10) 0.0285(11)
S4 0.0590(14) 0.0505(13) 0.0374(12) -0.0019(10) -0.0067(10) 0.0328(12)
S5 0.0546(15) 0.0665(16) 0.0471(14) -0.0143(12) -0.0102(11) 0.0327(13)
S6 0.0612(16) 0.0720(17) 0.0443(13) 0.0084(12) -0.0051(11) 0.0426(14)
N10 0.048(4) 0.040(4) 0.042(4) -0.005(3) -0.012(3) 0.026(4)
N9 0.043(4) 0.046(4) 0.031(4) 0.000(3) -0.008(3) 0.024(3)
N13 0.044(4) 0.040(4) 0.039(4) -0.007(3) -0.004(3) 0.024(3)
N14 0.038(4) 0.034(4) 0.048(4) -0.011(3) -0.006(3) 0.016(3)
N12 0.037(4) 0.034(4) 0.051(4) -0.004(3) 0.000(3) 0.019(3)
N11 0.041(4) 0.035(4) 0.032(4) -0.003(3) -0.003(3) 0.020(3)
N2 0.050(5) 0.060(5) 0.044(4) -0.013(4) -0.010(4) 0.031(4)
N6 0.056(5) 0.064(5) 0.038(4) 0.005(4) 0.001(4) 0.032(4)
N8 0.051(5) 0.062(5) 0.043(4) -0.002(4) -0.008(4) 0.028(4)
N1 0.056(5) 0.077(6) 0.043(5) 0.000(4) -0.006(4) 0.038(5)
N3 0.054(5) 0.062(5) 0.044(5) 0.001(4) 0.004(4) 0.029(4)
C3 0.062(6) 0.046(5) 0.039(5) -0.016(4) -0.009(4) 0.027(5)
C7 0.046(5) 0.047(5) 0.048(5) -0.005(4) -0.001(4) 0.031(4)
N5 0.057(5) 0.067(6) 0.040(4) -0.001(4) -0.008(4) 0.035(5)
C14 0.047(5) 0.035(5) 0.055(6) -0.009(4) -0.011(4) 0.024(4)
C4 0.042(5) 0.044(5) 0.050(5) -0.015(4) -0.011(4) 0.023(4)
C9 0.040(5) 0.039(5) 0.055(5) -0.011(4) -0.013(4) 0.026(4)
N4 0.058(5) 0.077(6) 0.045(5) -0.012(4) -0.005(4) 0.037(5)
C13 0.049(5) 0.049(5) 0.048(5) 0.000(4) -0.015(4) 0.031(5)
C12 0.048(5) 0.049(5) 0.044(5) 0.000(4) -0.012(4) 0.023(5)
N7 0.071(6) 0.098(8) 0.047(5) -0.001(5) -0.017(5) 0.049(6)
C8 0.044(5) 0.050(5) 0.053(6) -0.011(4) -0.002(4) 0.029(5)
C2 0.051(6) 0.058(6) 0.043(5) -0.018(5) -0.013(4) 0.026(5)
C5 0.062(6) 0.041(5) 0.061(6) -0.007(5) 0.000(5) 0.023(5)
C10 0.036(5) 0.061(6) 0.047(5) -0.009(4) -0.018(4) 0.025(5)
C11 0.074(7) 0.059(6) 0.043(6) 0.002(5) -0.012(5) 0.035(6)
C15 0.069(7) 0.060(6) 0.059(6) -0.008(5) -0.012(5) 0.049(6)
C53 0.060(6) 0.048(6) 0.068(7) -0.009(5) -0.015(5) 0.031(5)
C46 0.067(7) 0.055(6) 0.053(6) -0.005(5) -0.009(5) 0.022(6)
C52 0.063(6) 0.065(7) 0.053(6) -0.019(5) -0.024(5) 0.045(6)
C45 0.058(6) 0.065(7) 0.048(6) 0.008(5) -0.006(5) 0.023(6)
C20 0.055(6) 0.058(6) 0.049(6) -0.003(5) -0.010(5) 0.014(5)
C6 0.055(6) 0.066(7) 0.052(6) 0.001(5) 0.009(5) 0.029(5)
C40 0.071(7) 0.085(8) 0.040(6) -0.003(5) 0.002(5) 0.043(7)
C1 0.088(8) 0.058(6) 0.038(5) -0.009(5) -0.004(5) 0.036(6)
C47 0.064(7) 0.057(6) 0.050(6) 0.006(5) -0.011(5) 0.029(6)
C24 0.073(8) 0.071(8) 0.058(7) -0.005(6) -0.004(6) 0.014(7)
C22 0.056(6) 0.084(8) 0.045(6) -0.001(5) -0.017(5) 0.038(6)
C29 0.060(7) 0.089(9) 0.064(8) 0.002(7) -0.012(6) 0.022(7)
C28 0.043(6) 0.097(9) 0.047(6) -0.002(6) -0.009(5) 0.033(6)
C42 0.074(7) 0.099(9) 0.026(5) -0.004(5) -0.011(5) 0.045(7)
C50 0.060(7) 0.084(8) 0.059(7) -0.011(6) -0.008(5) 0.048(6)
C51 0.066(7) 0.072(7) 0.059(7) -0.018(6) -0.016(5) 0.043(6)
B2 0.036(5) 0.043(5) 0.040(5) -0.007(4) -0.009(4) 0.020(5)
C41 0.083(8) 0.081(8) 0.040(6) -0.004(5) -0.005(6) 0.041(7)
C39 0.083(9) 0.083(9) 0.061(7) -0.005(6) 0.014(6) 0.039(7)
C23 0.052(6) 0.085(8) 0.056(6) -0.007(6) -0.024(5) 0.034(6)
C25 0.073(8) 0.097(10) 0.054(7) -0.004(6) -0.019(6) 0.037(7)
C18 0.048(6) 0.055(6) 0.063(7) 0.002(5) -0.003(5) 0.009(5)
C48 0.093(9) 0.056(7) 0.063(7) -0.001(5) 0.004(6) 0.045(7)
C21 0.069(8) 0.081(8) 0.046(6) -0.005(6) -0.009(5) 0.028(7)
C19 0.062(7) 0.076(8) 0.052(6) -0.002(6) -0.013(5) 0.023(6)
C43 0.079(9) 0.148(14) 0.037(6) -0.010(7) -0.024(6) 0.046(9)
B1 0.047(7) 0.084(9) 0.045(6) 0.001(6) -0.005(5) 0.034(7)
C49 0.072(8) 0.115(11) 0.092(10) 0.002(8) 0.005(7) 0.063(9)
C34 0.067(8) 0.125(12) 0.051(7) 0.007(7) -0.005(6) 0.044(9)
C27 0.083(10) 0.151(15) 0.061(8) -0.002(9) 0.007(7) 0.064(10)
C35 0.063(8) 0.099(11) 0.111(12) -0.042(9) -0.025(8) 0.027(8)
C33 0.079(9) 0.115(12) 0.076(9) 0.003(8) -0.023(7) 0.040(9)
C44 0.067(8) 0.081(9) 0.073(8) -0.003(7) -0.007(6) 0.018(7)
C30 0.054(7) 0.116(11) 0.061(8) 0.010(7) -0.010(6) 0.033(7)
C32 0.080(9) 0.121(12) 0.055(7) -0.013(7) -0.029(7) 0.041(9)
C26 0.066(7) 0.086(9) 0.063(7) 0.001(7) -0.009(6) 0.031(7)
C31 0.064(8) 0.111(11) 0.057(7) 0.010(7) -0.003(6) 0.038(8)
C17 0.083(9) 0.082(9) 0.076(8) 0.024(7) -0.004(7) 0.044(8)
C36 0.074(9) 0.089(11) 0.154(16) -0.033(10) -0.049(10) 0.037(8)
C16 0.100(10) 0.079(9) 0.063(8) 0.004(6) -0.016(7) 0.046(8)
C37 0.118(13) 0.168(17) 0.110(12) -0.051(12) -0.072(11) 0.102(13)
C38 0.125(15) 0.21(2) 0.115(14) -0.060(15) -0.074(12) 0.115(16)
Cl3 0.0688(16) 0.0498(13) 0.0559(14) 0.0013(11) 0.0096(12) 0.0411(12)
Cl1 0.0744(17) 0.0420(13) 0.0623(15) 0.0050(11) 0.0154(13) 0.0322(13)
C59 0.072(5) 0.078(6) 0.097(6) -0.002(4) 0.004(4) 0.052(4)
O5 0.077(6) 0.085(6) 0.108(7) -0.002(5) 0.006(5) 0.050(5)
N16 0.056(5) 0.064(5) 0.067(5) -0.026(4) 0.000(4) 0.046(4)
C57 0.055(6) 0.063(6) 0.067(6) -0.030(5) -0.008(5) 0.046(5)
C58 0.059(6) 0.066(6) 0.070(6) -0.026(5) 0.000(5) 0.045(5)
C56 0.056(13) 0.058(18) 0.12(2) -0.007(16) -0.023(14) 0.033(11)
O4 0.063(14) 0.084(17) 0.13(2) -0.004(15) -0.037(13) 0.029(13)
N15 0.050(11) 0.084(17) 0.056(11) -0.007(11) 0.003(9) 0.035(10)
C54 0.06(2) 0.04(3) 0.056(10) 0.001(12) 0.008(14) 0.03(2)
C55 0.054(15) 0.073(17) 0.033(14) -0.007(12) 0.003(12) 0.046(13)

loop_
_atom_type_symbol
_atom_type_description
_atom_type_scat_dispersion_real
_atom_type_scat_dispersion_imag
_atom_type_scat_source
C C 0.0033 0.0016 'International Tables Vol C Tables 4.2.6.8 and 6.1.1.4'
H H 0.0000 0.0000 'International Tables Vol C Tables 4.2.6.8 and 6.1.1.4'
B B 0.0013 0.0007 'International Tables Vol C Tables 4.2.6.8 and 6.1.1.4'
Cl Cl 0.1484 0.1585 'International Tables Vol C Tables 4.2.6.8 and 6.1.1.4'
Cu Cu 0.3201 1.2651 'International Tables Vol C Tables 4.2.6.8 and 6.1.1.4'
F F 0.0171 0.0103 'International Tables Vol C Tables 4.2.6.8 and 6.1.1.4'
N N 0.0061 0.0033 'International Tables Vol C Tables 4.2.6.8 and 6.1.1.4'
O O 0.0106 0.0060 'International Tables Vol C Tables 4.2.6.8 and 6.1.1.4'
S S 0.1246 0.1234 'International Tables Vol C Tables 4.2.6.8 and 6.1.1.4'
W W -0.8490 6.8722 'International Tables Vol C Tables 4.2.6.8 and 6.1.1.4'

loop_
_geom_angle_atom_site_label_1
_geom_angle_atom_site_label_2
_geom_angle_atom_site_label_3
_geom_angle
_geom_angle_site_symmetry_1
_geom_angle_site_symmetry_3
_geom_angle_publ_flag
Cu3 W1 Cu2 66.43(4) . . ?
Cu3 W1 Cu1 66.58(4) . . ?
Cu1 W1 Cu2 66.16(4) . . ?
S3 W1 Cu3 52.56(6) . . ?
S3 W1 Cu2 52.86(6) . . ?
S3 W1 Cu1 104.97(6) . . ?
S3 W1 S2 104.04(8) . . ?
S1 W1 Cu3 105.31(6) . . ?
S1 W1 Cu2 52.62(6) . . ?
S1 W1 Cu1 52.84(6) . . ?
S1 W1 S3 104.37(8) . . ?
S1 W1 S2 104.53(8) . . ?
S2 W1 Cu3 52.48(6) . . ?
S2 W1 Cu2 104.64(6) . . ?
S2 W1 Cu1 52.69(6) . . ?
N10 W1 Cu3 138.15(18) . . ?
N10 W1 Cu2 93.17(19) . . ?
N10 W1 Cu1 139.72(19) . . ?
N10 W1 S3 85.77(19) . . ?
N10 W1 S1 87.0(2) . . ?
N10 W1 S2 162.2(2) . . ?
N10 W1 N12 79.9(3) . . ?
N14 W1 Cu3 138.96(19) . . ?
N14 W1 Cu2 138.74(18) . . ?
N14 W1 Cu1 92.80(19) . . ?
N14 W1 S3 162.2(2) . . ?
N14 W1 S1 86.22(19) . . ?
N14 W1 S2 86.61(19) . . ?
N14 W1 N10 80.5(3) . . ?
N14 W1 N12 80.0(3) . . ?
N12 W1 Cu3 92.34(19) . . ?
N12 W1 Cu2 139.33(18) . . ?
N12 W1 Cu1 138.31(18) . . ?
N12 W1 S3 86.54(19) . . ?
N12 W1 S1 162.3(2) . . ?
N12 W1 S2 85.76(19) . . ?
Cu6 W2 Cu4 66.07(4) . . ?
Cu5 W2 Cu4 65.53(4) . . ?
Cu5 W2 Cu6 65.85(4) . . ?
S4 W2 Cu4 52.94(7) . . ?
S4 W2 Cu6 52.73(7) . . ?
S4 W2 Cu5 104.49(7) . . ?
S4 W2 S5 104.45(9) . . ?
S4 W2 S6 104.51(9) . . ?
S5 W2 Cu4 52.65(7) . . ?
S5 W2 Cu6 104.90(7) . . ?
S5 W2 Cu5 52.72(7) . . ?
S6 W2 Cu4 104.75(8) . . ?
S6 W2 Cu6 52.87(7) . . ?
S6 W2 Cu5 52.82(8) . . ?
S6 W2 S5 104.31(10) . . ?
N2 W2 Cu4 93.6(2) . . ?
N2 W2 Cu6 138.8(2) . . ?
N2 W2 Cu5 139.6(2) . . ?
N2 W2 S4 86.2(2) . . ?
N2 W2 S5 86.9(2) . . ?
N2 W2 S6 161.6(2) . . ?
N2 W2 N6 80.4(3) . . ?
N2 W2 N4 79.6(3) . . ?
N6 W2 Cu4 139.63(19) . . ?
N6 W2 Cu6 92.5(2) . . ?
N6 W2 Cu5 138.0(2) . . ?
N6 W2 S4 86.7(2) . . ?
N6 W2 S5 162.6(2) . . ?
N6 W2 S6 85.3(2) . . ?
N6 W2 N4 80.2(3) . . ?
N4 W2 Cu4 138.3(2) . . ?
N4 W2 Cu6 139.5(2) . . ?
N4 W2 Cu5 93.5(2) . . ?
N4 W2 S4 162.0(2) . . ?
N4 W2 S5 85.8(2) . . ?
N4 W2 S6 86.7(2) . . ?
W1 Cu3 Cu2 57.19(3) . . ?
W1 Cu3 Cu1 56.94(3) . . ?
Cu1 Cu3 Cu2 59.94(4) . . ?
S3 Cu3 W1 56.35(6) . . ?
S3 Cu3 Cu2 49.68(7) . . ?
S3 Cu3 Cu1 100.17(7) . . ?
S2 Cu3 W1 56.49(6) . . ?
S2 Cu3 Cu2 100.32(7) . . ?
S2 Cu3 Cu1 49.41(7) . . ?
S2 Cu3 S3 111.68(9) . . ?
N8 Cu3 W1 169.6(3) . . ?
N8 Cu3 Cu2 127.3(3) . . ?
N8 Cu3 Cu1 133.2(3) . . ?
N8 Cu3 S3 117.8(3) . . ?
N8 Cu3 S2 126.2(3) . . ?
W1 Cu2 Cu3 56.37(3) . . ?
W1 Cu2 Cu1 56.74(3) . . ?
W1 Cu2 Cl2 104.49(6) . 4_667 ?
Cu1 Cu2 Cu3 60.02(4) . . ?
S3 Cu2 W1 55.72(6) . . ?
S3 Cu2 Cu3 48.93(6) . . ?
S3 Cu2 Cu1 99.62(7) . . ?
S3 Cu2 Cl2 103.35(9) . 4_667 ?
Cl2 Cu2 Cu3 59.41(6) 4_667 . ?
Cl2 Cu2 Cu1 59.43(6) 4_667 . ?
S1 Cu2 W1 55.44(6) . . ?
S1 Cu2 Cu3 99.38(7) . . ?
S1 Cu2 Cu1 49.39(7) . . ?
S1 Cu2 S3 109.93(9) . . ?
S1 Cu2 Cl2 104.26(9) . 4_667 ?
S1 Cu2 Cl3 119.66(10) . 4_667 ?
Cl3 Cu2 W1 166.47(8) 4_667 . ?
Cl3 Cu2 Cu3 135.40(9) 4_667 . ?
Cl3 Cu2 Cu1 131.88(8) 4_667 . ?
Cl3 Cu2 S3 123.92(10) 4_667 . ?
Cl3 Cu2 Cl2 88.86(9) 4_667 4_667 ?
W1 Cu1 Cu3 56.48(3) . . ?
W1 Cu1 Cu2 57.10(3) . . ?
Cu2 Cu1 Cu3 60.04(4) . . ?
S1 Cu1 W1 55.60(6) . . ?
S1 Cu1 Cu3 99.34(7) . . ?
S1 Cu1 Cu2 49.32(7) . . ?
S1 Cu1 S2 110.59(10) . . ?
S2 Cu1 W1 56.12(6) . . ?
S2 Cu1 Cu3 48.93(7) . . ?
S2 Cu1 Cu2 100.01(7) . . ?
Cl1 Cu1 W1 168.38(9) . . ?
Cl1 Cu1 Cu3 132.00(9) . . ?
Cl1 Cu1 Cu2 132.34(8) . . ?
Cl1 Cu1 S1 122.93(11) . . ?
Cl1 Cu1 S2 121.15(10) . . ?
W2 Cu4 Cu6 56.91(4) . . ?
W2 Cu4 Cu5 57.03(4) . . ?
W2 Cu4 Cl2 102.98(7) . . ?
Cu5 Cu4 Cu6 59.95(4) . . ?
Cl2 Cu4 Cu6 57.36(6) . . ?
Cl2 Cu4 Cu5 58.13(6) . . ?
S4 Cu4 W2 55.40(7) . . ?
S4 Cu4 Cu6 49.35(7) . . ?
S4 Cu4 Cu5 99.57(8) . . ?
S4 Cu4 Cl2 102.34(9) . . ?
S4 Cu4 Cl3 122.60(10) . . ?
S5 Cu4 W2 55.75(8) . . ?
S5 Cu4 Cu6 99.93(9) . . ?
S5 Cu4 Cu5 49.77(8) . . ?
S5 Cu4 Cl2 103.79(9) . . ?
S5 Cu4 S4 109.88(11) . . ?
S5 Cu4 Cl3 121.83(11) . . ?
Cl3 Cu4 W2 168.33(8) . . ?
Cl3 Cu4 Cu6 132.25(8) . . ?
Cl3 Cu4 Cu5 131.88(9) . . ?
Cl3 Cu4 Cl2 88.70(9) . . ?
W2 Cu6 Cu4 57.01(3) . . ?
W2 Cu6 Cu5 56.92(4) . . ?
W2 Cu6 Cl2 104.02(7) . . ?
Cu5 Cu6 Cu4 59.58(4) . . ?
Cl2 Cu6 Cu4 58.55(6) . . ?
Cl2 Cu6 Cu5 58.36(6) . . ?
S4 Cu6 W2 55.53(7) . . ?
S4 Cu6 Cu4 49.64(7) . . ?
S4 Cu6 Cu5 99.48(8) . . ?
S4 Cu6 Cl2 103.70(9) . . ?
S4 Cu6 S6 110.02(10) . . ?
S4 Cu6 Cl1 118.20(11) . 4_667 ?
S6 Cu6 W2 55.71(7) . . ?
S6 Cu6 Cu4 99.68(9) . . ?
S6 Cu6 Cu5 49.64(9) . . ?
S6 Cu6 Cl2 103.29(10) . . ?
S6 Cu6 Cl1 124.77(11) . 4_667 ?
Cl1 Cu6 W2 165.23(10) 4_667 . ?
Cl1 Cu6 Cu4 131.55(8) 4_667 . ?
Cl1 Cu6 Cu5 136.48(10) 4_667 . ?
Cl1 Cu6 Cl2 90.35(10) 4_667 . ?
W2 Cu5 Cu4 57.44(4) . . ?
W2 Cu5 Cu6 57.22(4) . . ?
W2 Cu5 Cl2 103.73(7) . . ?
Cu4 Cu5 Cu6 60.47(4) . . ?
Cl2 Cu5 Cu4 58.67(6) . . ?
Cl2 Cu5 Cu6 57.71(6) . . ?
S5 Cu5 W2 55.99(8) . . ?
S5 Cu5 Cu4 49.89(8) . . ?
S5 Cu5 Cu6 100.47(8) . . ?
S5 Cu5 Cl2 104.41(10) . . ?
S5 Cu5 S6 110.53(11) . . ?
S6 Cu5 W2 55.92(7) . . ?
S6 Cu5 Cu4 100.63(8) . . ?
S6 Cu5 Cu6 49.86(7) . . ?
S6 Cu5 Cl2 102.88(10) . . ?
N7 Cu5 W2 163.6(3) . . ?
N7 Cu5 Cu4 137.8(3) . . ?
N7 Cu5 Cu6 131.1(3) . . ?
N7 Cu5 Cl2 91.9(3) . . ?
N7 Cu5 S5 125.4(3) . . ?
N7 Cu5 S6 116.0(3) . . ?
Cu3 S3 W1 71.09(7) . . ?
Cu3 S3 Cu2 81.39(9) . . ?
Cu2 S3 W1 71.42(7) . . ?
Cu2 Cl2 Cu4 73.39(7) 4_667 . ?
Cu6 Cl2 Cu2 106.57(8) . 4_667 ?
Cu6 Cl2 Cu4 64.09(6) . . ?
Cu6 Cl2 Cu5 63.93(7) . . ?
Cu5 Cl2 Cu2 135.33(10) . 4_667 ?
Cu5 Cl2 Cu4 63.20(6) . . ?
Cu2 S1 W1 71.93(7) . . ?
Cu2 S1 Cu1 81.29(9) . . ?
Cu1 S1 W1 71.56(7) . . ?
Cu3 S2 W1 71.03(7) . . ?
Cu3 S2 Cu1 81.65(9) . . ?
Cu1 S2 W1 71.19(7) . . ?
Cu4 S4 W2 71.66(8) . . ?
Cu6 S4 W2 71.74(7) . . ?
Cu6 S4 Cu4 81.01(9) . . ?
Cu4 S5 W2 71.60(8) . . ?
Cu5 S5 W2 71.29(9) . . ?
Cu5 S5 Cu4 80.35(10) . . ?
Cu6 S6 W2 71.41(8) . . ?
Cu5 S6 W2 71.26(9) . . ?
Cu5 S6 Cu6 80.50(10) . . ?
N9 N10 W1 121.5(5) . . ?
C14 N10 W1 132.8(6) . . ?
C14 N10 N9 105.5(7) . . ?
N10 N9 B2 120.7(7) . . ?
C12 N9 N10 110.6(7) . . ?
C12 N9 B2 128.7(8) . . ?
N14 N13 B2 121.5(7) . . ?
C2 N13 N14 110.7(8) . . ?
C2 N13 B2 127.6(8) . . ?
N13 N14 W1 121.2(5) . . ?
C4 N14 W1 132.5(6) . . ?
C4 N14 N13 106.2(7) . . ?
N11 N12 W1 120.3(5) . . ?
C9 N12 W1 133.6(6) . . ?
C9 N12 N11 106.0(7) . . ?
N12 N11 B2 121.5(7) . . ?
C7 N11 N12 110.1(7) . . ?
C7 N11 B2 128.4(7) . . ?
N1 N2 W2 121.0(6) . . ?
N1 N2 C52 106.6(8) . . ?
C52 N2 W2 132.4(7) . . ?
N5 N6 W2 121.2(6) . . ?
N5 N6 C47 105.6(9) . . ?
C47 N6 W2 133.2(7) . . ?
C20 N8 Cu3 118.0(7) . . ?
C16 N8 Cu3 124.1(8) . . ?
C16 N8 C20 117.9(10) . . ?
N2 N1 B1 122.1(8) . . ?
C50 N1 N2 109.7(9) . . ?
C50 N1 B1 128.2(10) . . ?
N4 N3 B1 121.0(8) . . ?
C40 N3 N4 109.9(9) . . ?
C40 N3 B1 129.1(9) . . ?
C4 C3 H3 126.2 . . ?
C2 C3 H3 126.2 . . ?
C2 C3 C4 107.6(8) . . ?
N11 C7 C8 106.9(8) . . ?
N11 C7 C6 122.9(8) . . ?
C8 C7 C6 130.3(9) . . ?
N6 N5 C45 110.9(9) . . ?
N6 N5 B1 121.1(9) . . ?
C45 N5 B1 127.9(9) . . ?
N10 C14 C13 109.2(8) . . ?
N10 C14 C15 126.7(8) . . ?
C13 C14 C15 124.1(8) . . ?
N14 C4 C3 108.5(9) . . ?
N14 C4 C5 127.0(8) . . ?
C3 C4 C5 124.5(9) . . ?
N12 C9 C8 107.9(8) . . ?
N12 C9 C10 126.2(9) . . ?
C8 C9 C10 125.8(8) . . ?
N3 N4 W2 121.0(6) . . ?
N3 N4 C42 105.8(8) . . ?
C42 N4 W2 133.1(7) . . ?
C14 C13 H13 126.3 . . ?
C12 C13 C14 107.4(8) . . ?
C12 C13 H13 126.3 . . ?
N9 C12 C11 121.4(9) . . ?
C13 C12 N9 107.4(8) . . ?
C13 C12 C11 131.2(9) . . ?
C36 N7 Cu5 125.2(10) . . ?
C37 N7 Cu5 119.7(10) . . ?
C37 N7 C36 114.7(12) . . ?
C7 C8 C9 109.0(8) . . ?
C7 C8 H8 125.5 . . ?
C9 C8 H8 125.5 . . ?
N13 C2 C3 107.1(8) . . ?
N13 C2 C1 122.7(9) . . ?
C3 C2 C1 130.3(9) . . ?
C4 C5 H5A 109.5 . . ?
C4 C5 H5B 109.5 . . ?
C4 C5 H5C 109.5 . . ?
H5A C5 H5B 109.5 . . ?
H5A C5 H5C 109.5 . . ?
H5B C5 H5C 109.5 . . ?
C9 C10 H10A 109.5 . . ?
C9 C10 H10B 109.5 . . ?
C9 C10 H10C 109.5 . . ?
H10A C10 H10B 109.5 . . ?
H10A C10 H10C 109.5 . . ?
H10B C10 H10C 109.5 . . ?
C12 C11 H11A 109.5 . . ?
C12 C11 H11B 109.5 . . ?
C12 C11 H11C 109.5 . . ?
H11A C11 H11B 109.5 . . ?
H11A C11 H11C 109.5 . . ?
H11B C11 H11C 109.5 . . ?
C14 C15 H15A 109.5 . . ?
C14 C15 H15B 109.5 . . ?
C14 C15 H15C 109.5 . . ?
H15A C15 H15B 109.5 . . ?
H15A C15 H15C 109.5 . . ?
H15B C15 H15C 109.5 . . ?
H53A C53 H53B 109.5 . . ?
H53A C53 H53C 109.5 . . ?
H53B C53 H53C 109.5 . . ?
C52 C53 H53A 109.5 . . ?
C52 C53 H53B 109.5 . . ?
C52 C53 H53C 109.5 . . ?
C45 C46 H46 126.6 . . ?
C47 C46 H46 126.6 . . ?
C47 C46 C45 106.8(10) . . ?
N2 C52 C53 126.0(9) . . ?
C51 C52 N2 107.6(10) . . ?
C51 C52 C53 126.4(10) . . ?
N5 C45 C46 106.6(10) . . ?
N5 C45 C44 123.1(11) . . ?
C46 C45 C44 130.3(11) . . ?
N8 C20 H20 117.8 . . ?
N8 C20 C19 124.4(11) . . ?
C19 C20 H20 117.8 . . ?
C7 C6 H6A 109.5 . . ?
C7 C6 H6B 109.5 . . ?
C7 C6 H6C 109.5 . . ?
H6A C6 H6B 109.5 . . ?
H6A C6 H6C 109.5 . . ?
H6B C6 H6C 109.5 . . ?
N3 C40 C41 107.7(10) . . ?
N3 C40 C39 122.5(10) . . ?
C41 C40 C39 129.8(10) . . ?
C2 C1 H1A 109.5 . . ?
C2 C1 H1B 109.5 . . ?
C2 C1 H1C 109.5 . . ?
H1A C1 H1B 109.5 . . ?
H1A C1 H1C 109.5 . . ?
H1B C1 H1C 109.5 . . ?
N6 C47 C48 126.0(10) . . ?
C46 C47 N6 110.0(10) . . ?
C46 C47 C48 124.0(11) . . ?
C29 C24 C25 132.3(13) . . ?
C23 C24 C29 109.0(13) . . ?
C23 C24 C25 118.6(11) . . ?
C23 C22 H22 117.5 . . ?
C21 C22 H22 117.5 . . ?
C21 C22 C23 125.0(12) . . ?
C24 C29 C33 130.6(14) . . ?
C28 C29 C24 109.5(12) . . ?
C28 C29 C33 119.9(12) . . ?
C29 C28 C27 109.0(10) . . ?
C30 C28 C29 118.4(12) . . ?
C30 C28 C27 132.6(13) . . ?
N4 C42 C43 125.6(10) . . ?
C41 C42 N4 108.3(10) . . ?
C41 C42 C43 126.1(10) . . ?
N1 C50 C51 107.6(10) . . ?
N1 C50 C49 123.7(12) . . ?
C51 C50 C49 128.7(11) . . ?
C52 C51 H51 125.8 . . ?
C50 C51 C52 108.4(10) . . ?
C50 C51 H51 125.8 . . ?
N9 B2 N11 108.5(7) . . ?
N9 B2 H2 110.3 . . ?
N13 B2 N9 107.7(7) . . ?
N13 B2 N11 109.5(7) . . ?
N13 B2 H2 110.3 . . ?
N11 B2 H2 110.3 . . ?
C40 C41 C42 108.2(10) . . ?
C40 C41 H41 125.9 . . ?
C42 C41 H41 125.9 . . ?
C40 C39 H39A 109.5 . . ?
C40 C39 H39B 109.5 . . ?
C40 C39 H39C 109.5 . . ?
H39A C39 H39B 109.5 . . ?
H39A C39 H39C 109.5 . . ?
H39B C39 H39C 109.5 . . ?
C24 C23 C27 110.1(11) . . ?
C22 C23 C24 118.2(11) . . ?
C22 C23 C27 131.5(12) . . ?
C24 C25 H25 120.7 . . ?
C26 C25 C24 118.6(13) . . ?
C26 C25 H25 120.7 . . ?
C19 C18 C21 121.4(11) . . ?
C19 C18 C17 120.6(11) . . ?
C17 C18 C21 118.1(11) . . ?
C47 C48 H48A 109.5 . . ?
C47 C48 H48B 109.5 . . ?
C47 C48 H48C 109.5 . . ?
H48A C48 H48B 109.5 . . ?
H48A C48 H48C 109.5 . . ?
H48B C48 H48C 109.5 . . ?
C22 C21 C18 123.0(12) . . ?
C22 C21 C26 116.7(11) . . ?
C26 C21 C18 120.3(12) . . ?
C20 C19 H19 120.9 . . ?
C18 C19 C20 118.2(12) . . ?
C18 C19 H19 120.9 . . ?
C42 C43 H43A 109.5 . . ?
C42 C43 H43B 109.5 . . ?
C42 C43 H43C 109.5 . . ?
H43A C43 H43B 109.5 . . ?
H43A C43 H43C 109.5 . . ?
H43B C43 H43C 109.5 . . ?
N1 B1 N3 109.9(10) . . ?
N1 B1 N5 108.2(9) . . ?
N1 B1 H1 110.5 . . ?
N3 B1 N5 107.3(9) . . ?
N3 B1 H1 110.5 . . ?
N5 B1 H1 110.5 . . ?
C50 C49 H49A 109.5 . . ?
C50 C49 H49B 109.5 . . ?
C50 C49 H49C 109.5 . . ?
H49A C49 H49B 109.5 . . ?
H49A C49 H49C 109.5 . . ?
H49B C49 H49C 109.5 . . ?
C35 C34 C31 122.1(15) . . ?
C35 C34 C38 116.9(14) . . ?
C38 C34 C31 121.0(16) . . ?
C28 C27 H27A 111.3 . . ?
C28 C27 H27B 111.3 . . ?
C23 C27 C28 102.3(11) . . ?
C23 C27 H27A 111.3 . . ?
C23 C27 H27B 111.3 . . ?
H27A C27 H27B 109.2 . . ?
C34 C35 H35 119.3 . . ?
C34 C35 C36 121.5(14) . . ?
C36 C35 H35 119.3 . . ?
C29 C33 H33 121.6 . . ?
C32 C33 C29 116.8(15) . . ?
C32 C33 H33 121.6 . . ?
C45 C44 H44A 109.5 . . ?
C45 C44 H44B 109.5 . . ?
C45 C44 H44C 109.5 . . ?
H44A C44 H44B 109.5 . . ?
H44A C44 H44C 109.5 . . ?
H44B C44 H44C 109.5 . . ?
C28 C30 H30 117.6 . . ?
C31 C30 C28 124.9(14) . . ?
C31 C30 H30 117.6 . . ?
C33 C32 H32 118.7 . . ?
C33 C32 C31 122.6(14) . . ?
C31 C32 H32 118.7 . . ?
C25 C26 C21 122.7(13) . . ?
C25 C26 H26 118.7 . . ?
C21 C26 H26 118.7 . . ?
C30 C31 C34 122.4(14) . . ?
C30 C31 C32 117.3(12) . . ?
C32 C31 C34 120.3(13) . . ?
C18 C17 H17 121.1 . . ?
C18 C17 C16 117.9(12) . . ?
C16 C17 H17 121.1 . . ?
N7 C36 C35 120.7(14) . . ?
N7 C36 H36 119.7 . . ?
C35 C36 H36 119.7 . . ?
N8 C16 C17 120.8(12) . . ?
N8 C16 H16 119.6 . . ?
C17 C16 H16 119.6 . . ?
N7 C37 H37 116.5 . . ?
N7 C37 C38 126.9(17) . . ?
C38 C37 H37 116.5 . . ?
C34 C38 C37 118.3(17) . . ?
C34 C38 H38 120.9 . . ?
C37 C38 H38 120.9 . . ?
Cu2 Cl3 Cu4 94.29(9) 4_667 . ?
Cu1 Cl1 Cu6 94.57(10) . 4_667 ?
F2A C61A S7A 101.8(13) . . ?
F1A C61A F2A 107.9(17) . . ?
F1A C61A S7A 104.9(16) . . ?
F3A C61A F2A 117.2(19) . . ?
F3A C61A F1A 109.5(19) . . ?
F3A C61A S7A 114.5(18) . . ?
O3A S7A C61A 101.2(16) . . ?
O3A S7A O1A 121.0(19) . . ?
O3A S7A O2A 117.2(18) . . ?
O1A S7A C61A 101.9(16) . . ?
O2A S7A C61A 100.8(11) . . ?
O2A S7A O1A 110.6(17) . . ?
F3B C61B F2B 105.4(17) . . ?
F3B C61B F1B 98.0(15) . . ?
F3B C61B S7B 112.2(14) . . ?
F2B C61B F1B 105.2(15) . . ?
F2B C61B S7B 116.3(14) . . ?
F1B C61B S7B 117.6(14) . . ?
O1B S7B C61B 111.2(11) . . ?
O3B S7B C61B 104.4(14) . . ?
O3B S7B O1B 111.5(16) . . ?
O3B S7B O2B 113.5(19) . . ?
O2B S7B C61B 101.6(16) . . ?
O2B S7B O1B 113.9(18) . . ?
O5 C59 H59 116.8 . . ?
O5 C59 N16 126(3) . . ?
N16 C59 H59 116.8 . . ?
C59 N16 C57 132.6(19) . . ?
C59 N16 C58 116.6(19) . . ?
C57 N16 C58 110.5(19) . . ?
N16 C57 H57A 109.5 . . ?
N16 C57 H57B 109.5 . . ?
N16 C57 H57C 109.5 . . ?
H57A C57 H57B 109.5 . . ?
H57A C57 H57C 109.5 . . ?
H57B C57 H57C 109.5 . . ?
N16 C58 H58A 109.5 . . ?
N16 C58 H58B 109.5 . . ?
N16 C58 H58C 109.5 . . ?
H58A C58 H58B 109.5 . . ?
H58A C58 H58C 109.5 . . ?
H58B C58 H58C 109.5 . . ?
Cl5A C60A Cl4A 111.1(14) . . ?
Cl5A C60A H60A 109.4 . . ?
Cl5A C60A H60B 109.4 . . ?
Cl4A C60A H60A 109.4 . . ?
Cl4A C60A H60B 109.4 . . ?
H60A C60A H60B 108.0 . . ?
O4 C56 H56 114.5 . . ?
O4 C56 N15 131(3) . . ?
N15 C56 H56 114.5 . . ?
C56 N15 C54 123(3) . . ?
C56 N15 C55 129(2) . . ?
C54 N15 C55 107(3) . . ?
N15 C54 H54A 109.5 . . ?
N15 C54 H54B 109.5 . . ?
N15 C54 H54C 109.5 . . ?
H54A C54 H54B 109.5 . . ?
H54A C54 H54C 109.5 . . ?
H54B C54 H54C 109.5 . . ?
N15 C55 H55A 109.5 . . ?
N15 C55 H55B 109.5 . . ?
N15 C55 H55C 109.5 . . ?
H55A C55 H55B 109.5 . . ?
H55A C55 H55C 109.5 . . ?
H55B C55 H55C 109.5 . . ?
Cl4B C60B H60C 109.8 . . ?
Cl4B C60B H60D 109.8 . . ?
Cl5B C60B Cl4B 109.2(12) . . ?
Cl5B C60B H60C 109.8 . . ?
Cl5B C60B H60D 109.8 . . ?
H60C C60B H60D 108.3 . . ?

loop_
_geom_bond_atom_site_label_1
_geom_bond_atom_site_label_2
_geom_bond_distance
_geom_bond_site_symmetry_2
_geom_bond_publ_flag
W1 Cu3 2.6308(11) . ?
W1 Cu2 2.6555(11) . ?
W1 Cu1 2.6447(12) . ?
W1 S3 2.315(2) . ?
W1 S1 2.300(2) . ?
W1 S2 2.319(2) . ?
W1 N10 2.278(7) . ?
W1 N14 2.274(7) . ?
W1 N12 2.282(7) . ?
W2 Cu4 2.6538(13) . ?
W2 Cu6 2.6507(13) . ?
W2 Cu5 2.6417(13) . ?
W2 S4 2.301(2) . ?
W2 S5 2.312(3) . ?
W2 S6 2.311(3) . ?
W2 N2 2.256(8) . ?
W2 N6 2.278(9) . ?
W2 N4 2.289(9) . ?
Cu3 Cu2 2.8960(16) . ?
Cu3 Cu1 2.8955(16) . ?
Cu3 S3 2.208(2) . ?
Cu3 S2 2.206(2) . ?
Cu3 N8 1.939(8) . ?
Cu2 Cu1 2.8931(15) . ?
Cu2 S3 2.233(3) . ?
Cu2 Cl2 2.742(3) 4_667 ?
Cu2 S1 2.220(2) . ?
Cu2 Cl3 2.232(2) 4_667 ?
Cu1 S1 2.222(3) . ?
Cu1 S2 2.222(3) . ?
Cu1 Cl1 2.219(3) . ?
Cu4 Cu6 2.8918(17) . ?
Cu4 Cu5 2.8659(17) . ?
Cu4 Cl2 2.743(3) . ?
Cu4 S4 2.231(3) . ?
Cu4 S5 2.223(3) . ?
Cu4 Cl3 2.239(3) . ?
Cu6 Cu5 2.8768(18) . ?
Cu6 Cl2 2.707(3) . ?
Cu6 S4 2.221(3) . ?
Cu6 S6 2.230(3) . ?
Cu6 Cl1 2.231(3) 4_667 ?
Cu5 Cl2 2.727(3) . ?
Cu5 S5 2.219(3) . ?
Cu5 S6 2.222(3) . ?
Cu5 N7 1.933(9) . ?
N10 N9 1.370(10) . ?
N10 C14 1.359(11) . ?
N9 C12 1.355(11) . ?
N9 B2 1.527(12) . ?
N13 N14 1.366(10) . ?
N13 C2 1.342(11) . ?
N13 B2 1.526(12) . ?
N14 C4 1.358(11) . ?
N12 N11 1.386(10) . ?
N12 C9 1.366(11) . ?
N11 C7 1.342(11) . ?
N11 B2 1.531(11) . ?
N2 N1 1.369(12) . ?
N2 C52 1.378(13) . ?
N6 N5 1.357(11) . ?
N6 C47 1.368(13) . ?
N8 C20 1.346(13) . ?
N8 C16 1.308(15) . ?
N1 C50 1.351(13) . ?
N1 B1 1.509(16) . ?
N3 N4 1.370(12) . ?
N3 C40 1.351(13) . ?
N3 B1 1.518(14) . ?
C3 H3 0.9500 . ?
C3 C4 1.386(13) . ?
C3 C2 1.365(14) . ?
C7 C8 1.361(13) . ?
C7 C6 1.485(13) . ?
N5 C45 1.358(14) . ?
N5 B1 1.552(15) . ?
C14 C13 1.390(13) . ?
C14 C15 1.503(13) . ?
C4 C5 1.496(14) . ?
C9 C8 1.371(13) . ?
C9 C10 1.481(12) . ?
N4 C42 1.382(12) . ?
C13 H13 0.9500 . ?
C13 C12 1.353(14) . ?
C12 C11 1.501(13) . ?
N7 C36 1.327(17) . ?
N7 C37 1.289(18) . ?
C8 H8 0.9500 . ?
C2 C1 1.483(14) . ?
C5 H5A 0.9800 . ?
C5 H5B 0.9800 . ?
C5 H5C 0.9800 . ?
C10 H10A 0.9800 . ?
C10 H10B 0.9800 . ?
C10 H10C 0.9800 . ?
C11 H11A 0.9800 . ?
C11 H11B 0.9800 . ?
C11 H11C 0.9800 . ?
C15 H15A 0.9800 . ?
C15 H15B 0.9800 . ?
C15 H15C 0.9800 . ?
C53 H53A 0.9800 . ?
C53 H53B 0.9800 . ?
C53 H53C 0.9800 . ?
C53 C52 1.470(15) . ?
C46 H46 0.9500 . ?
C46 C45 1.388(16) . ?
C46 C47 1.366(15) . ?
C52 C51 1.378(15) . ?
C45 C44 1.505(16) . ?
C20 H20 0.9500 . ?
C20 C19 1.383(14) . ?
C6 H6A 0.9800 . ?
C6 H6B 0.9800 . ?
C6 H6C 0.9800 . ?
C40 C41 1.356(16) . ?
C40 C39 1.502(16) . ?
C1 H1A 0.9800 . ?
C1 H1B 0.9800 . ?
C1 H1C 0.9800 . ?
C47 C48 1.492(16) . ?
C24 C29 1.426(17) . ?
C24 C23 1.383(17) . ?
C24 C25 1.432(19) . ?
C22 H22 0.9500 . ?
C22 C23 1.371(14) . ?
C22 C21 1.330(16) . ?
C29 C28 1.398(18) . ?
C29 C33 1.44(2) . ?
C28 C27 1.509(17) . ?
C28 C30 1.372(15) . ?
C42 C41 1.369(16) . ?
C42 C43 1.471(17) . ?
C50 C51 1.358(17) . ?
C50 C49 1.487(16) . ?
C51 H51 0.9500 . ?
B2 H2 1.0000 . ?
C41 H41 0.9500 . ?
C39 H39A 0.9800 . ?
C39 H39B 0.9800 . ?
C39 H39C 0.9800 . ?
C23 C27 1.502(17) . ?
C25 H25 0.9500 . ?
C25 C26 1.356(16) . ?
C18 C21 1.508(15) . ?
C18 C19 1.342(16) . ?
C18 C17 1.366(17) . ?
C48 H48A 0.9800 . ?
C48 H48B 0.9800 . ?
C48 H48C 0.9800 . ?
C21 C26 1.387(17) . ?
C19 H19 0.9500 . ?
C43 H43A 0.9800 . ?
C43 H43B 0.9800 . ?
C43 H43C 0.9800 . ?
B1 H1 1.0000 . ?
C49 H49A 0.9800 . ?
C49 H49B 0.9800 . ?
C49 H49C 0.9800 . ?
C34 C35 1.30(2) . ?
C34 C31 1.508(17) . ?
C34 C38 1.36(2) . ?
C27 H27A 0.9900 . ?
C27 H27B 0.9900 . ?
C35 H35 0.9500 . ?
C35 C36 1.46(2) . ?
C33 H33 0.9500 . ?
C33 C32 1.386(17) . ?
C44 H44A 0.9800 . ?
C44 H44B 0.9800 . ?
C44 H44C 0.9800 . ?
C30 H30 0.9500 . ?
C30 C31 1.323(18) . ?
C32 H32 0.9500 . ?
C32 C31 1.41(2) . ?
C26 H26 0.9500 . ?
C17 H17 0.9500 . ?
C17 C16 1.470(17) . ?
C36 H36 0.9500 . ?
C16 H16 0.9500 . ?
C37 H37 0.9500 . ?
C37 C38 1.394(18) . ?
C38 H38 0.9500 . ?
C61A F2A 1.358(13) . ?
C61A F1A 1.355(14) . ?
C61A F3A 1.331(14) . ?
C61A S7A 1.846(16) . ?
S7A O3A 1.450(14) . ?
S7A O1A 1.469(14) . ?
S7A O2A 1.468(13) . ?
C61B F3B 1.381(13) . ?
C61B F2B 1.394(13) . ?
C61B F1B 1.408(13) . ?
C61B S7B 1.850(16) . ?
S7B O1B 1.451(13) . ?
S7B O3B 1.444(14) . ?
S7B O2B 1.448(14) . ?
C59 H59 0.9500 . ?
C59 O5 1.208(18) . ?
C59 N16 1.326(17) . ?
N16 C57 1.415(14) . ?
N16 C58 1.445(14) . ?
C57 H57A 0.9800 . ?
C57 H57B 0.9800 . ?
C57 H57C 0.9800 . ?
C58 H58A 0.9800 . ?
C58 H58B 0.9800 . ?
C58 H58C 0.9800 . ?
Cl5A C60A 1.773(9) . ?
Cl4A C60A 1.773(9) . ?
C60A H60A 0.9900 . ?
C60A H60B 0.9900 . ?
C56 H56 0.9500 . ?
C56 O4 1.229(19) . ?
C56 N15 1.353(18) . ?
N15 C54 1.447(15) . ?
N15 C55 1.451(15) . ?
C54 H54A 0.9800 . ?
C54 H54B 0.9800 . ?
C54 H54C 0.9800 . ?
C55 H55A 0.9800 . ?
C55 H55B 0.9800 . ?
C55 H55C 0.9800 . ?
Cl4B C60B 1.774(9) . ?
Cl5B C60B 1.765(9) . ?
C60B H60C 0.9900 . ?
C60B H60D 0.9900 . ?

loop_
_geom_torsion_atom_site_label_1
_geom_torsion_atom_site_label_2
_geom_torsion_atom_site_label_3
_geom_torsion_atom_site_label_4
_geom_torsion
_geom_torsion_site_symmetry_1
_geom_torsion_site_symmetry_2
_geom_torsion_site_symmetry_3
_geom_torsion_site_symmetry_4
_geom_torsion_publ_flag
W1 N10 N9 C12 176.6(6) . . . . ?
W1 N10 N9 B2 -5.1(10) . . . . ?
W1 N10 C14 C13 -175.7(6) . . . . ?
W1 N10 C14 C15 5.5(14) . . . . ?
W1 N14 C4 C3 175.5(6) . . . . ?
W1 N14 C4 C5 -5.7(14) . . . . ?
W1 N12 N11 C7 177.0(5) . . . . ?
W1 N12 N11 B2 -4.0(9) . . . . ?
W1 N12 C9 C8 -176.3(6) . . . . ?
W1 N12 C9 C10 3.4(13) . . . . ?
W2 N2 N1 C50 -179.9(7) . . . . ?
W2 N2 N1 B1 -1.2(12) . . . . ?
W2 N2 C52 C53 -0.5(15) . . . . ?
W2 N2 C52 C51 -179.5(7) . . . . ?
W2 N6 N5 C45 177.2(6) . . . . ?
W2 N6 N5 B1 -0.5(11) . . . . ?
W2 N6 C47 C46 -178.4(7) . . . . ?
W2 N6 C47 C48 2.3(15) . . . . ?
W2 N4 C42 C41 176.5(8) . . . . ?
W2 N4 C42 C43 -2(2) . . . . ?
Cu3 N8 C20 C19 176.6(9) . . . . ?
Cu3 N8 C16 C17 179.6(9) . . . . ?
Cu5 N7 C36 C35 -164.3(12) . . . . ?
Cu5 N7 C37 C38 169.4(18) . . . . ?
N10 N9 C12 C13 -0.4(10) . . . . ?
N10 N9 C12 C11 -179.4(8) . . . . ?
N10 N9 B2 N13 62.4(9) . . . . ?
N10 N9 B2 N11 -56.1(10) . . . . ?
N10 C14 C13 C12 -0.2(11) . . . . ?
N9 N10 C14 C13 0.0(10) . . . . ?
N9 N10 C14 C15 -178.8(9) . . . . ?
N13 N14 C4 C3 -0.7(10) . . . . ?
N13 N14 C4 C5 178.1(9) . . . . ?
N14 N13 C2 C3 -1.6(11) . . . . ?
N14 N13 C2 C1 179.7(9) . . . . ?
N14 N13 B2 N9 -59.9(10) . . . . ?
N14 N13 B2 N11 58.0(10) . . . . ?
N12 N11 C7 C8 0.2(10) . . . . ?
N12 N11 C7 C6 -179.3(8) . . . . ?
N12 N11 B2 N9 61.7(10) . . . . ?
N12 N11 B2 N13 -55.6(10) . . . . ?
N12 C9 C8 C7 -0.8(10) . . . . ?
N11 N12 C9 C8 0.9(9) . . . . ?
N11 N12 C9 C10 -179.4(8) . . . . ?
N11 C7 C8 C9 0.4(10) . . . . ?
N2 N1 C50 C51 -1.5(12) . . . . ?
N2 N1 C50 C49 -179.7(11) . . . . ?
N2 N1 B1 N3 -57.6(13) . . . . ?
N2 N1 B1 N5 59.2(12) . . . . ?
N2 C52 C51 C50 0.4(12) . . . . ?
N6 N5 C45 C46 2.7(11) . . . . ?
N6 N5 C45 C44 -179.4(10) . . . . ?
N6 N5 B1 N1 -57.9(11) . . . . ?
N6 N5 B1 N3 60.5(12) . . . . ?
N8 C20 C19 C18 5.4(18) . . . . ?
N1 N2 C52 C53 177.7(9) . . . . ?
N1 N2 C52 C51 -1.3(10) . . . . ?
N1 C50 C51 C52 0.6(12) . . . . ?
N3 N4 C42 C41 -1.0(13) . . . . ?
N3 N4 C42 C43 -179.9(13) . . . . ?
N3 C40 C41 C42 -0.1(15) . . . . ?
C7 N11 B2 N9 -119.4(9) . . . . ?
C7 N11 B2 N13 123.2(9) . . . . ?
N5 N6 C47 C46 1.1(11) . . . . ?
N5 N6 C47 C48 -178.2(10) . . . . ?
C14 N10 N9 C12 0.3(9) . . . . ?
C14 N10 N9 B2 178.6(7) . . . . ?
C14 C13 C12 N9 0.4(11) . . . . ?
C14 C13 C12 C11 179.2(10) . . . . ?
C4 C3 C2 N13 1.1(11) . . . . ?
C4 C3 C2 C1 179.6(11) . . . . ?
C9 N12 N11 C7 -0.7(9) . . . . ?
C9 N12 N11 B2 178.3(7) . . . . ?
N4 N3 C40 C41 -0.6(13) . . . . ?
N4 N3 C40 C39 178.3(10) . . . . ?
N4 N3 B1 N1 55.3(13) . . . . ?
N4 N3 B1 N5 -62.1(13) . . . . ?
N4 C42 C41 C40 0.7(15) . . . . ?
C12 N9 B2 N13 -119.6(9) . . . . ?
C12 N9 B2 N11 121.9(9) . . . . ?
N7 C37 C38 C34 -6(4) . . . . ?
C2 N13 N14 W1 -175.2(6) . . . . ?
C2 N13 N14 C4 1.5(10) . . . . ?
C2 N13 B2 N9 115.1(10) . . . . ?
C2 N13 B2 N11 -127.0(9) . . . . ?
C2 C3 C4 N14 -0.3(11) . . . . ?
C2 C3 C4 C5 -179.1(9) . . . . ?
C10 C9 C8 C7 179.5(9) . . . . ?
C15 C14 C13 C12 178.6(9) . . . . ?
C53 C52 C51 C50 -178.6(10) . . . . ?
C52 N2 N1 C50 1.7(11) . . . . ?
C52 N2 N1 B1 -179.6(9) . . . . ?
C45 N5 B1 N1 124.8(11) . . . . ?
C45 N5 B1 N3 -116.7(11) . . . . ?
C45 C46 C47 N6 0.5(12) . . . . ?
C45 C46 C47 C48 179.9(10) . . . . ?
C20 N8 C16 C17 -1.6(18) . . . . ?
C6 C7 C8 C9 179.8(10) . . . . ?
C40 N3 N4 W2 -176.9(7) . . . . ?
C40 N3 N4 C42 1.0(12) . . . . ?
C40 N3 B1 N1 -123.8(12) . . . . ?
C40 N3 B1 N5 118.8(12) . . . . ?
C47 N6 N5 C45 -2.4(10) . . . . ?
C47 N6 N5 B1 179.9(8) . . . . ?
C47 C46 C45 N5 -1.9(12) . . . . ?
C47 C46 C45 C44 -179.6(11) . . . . ?
C24 C29 C28 C27 -0.3(15) . . . . ?
C24 C29 C28 C30 178.6(11) . . . . ?
C24 C29 C33 C32 -179.3(14) . . . . ?
C24 C23 C27 C28 3.2(15) . . . . ?
C24 C25 C26 C21 1(2) . . . . ?
C22 C23 C27 C28 179.1(13) . . . . ?
C22 C21 C26 C25 -1(2) . . . . ?
C29 C24 C23 C22 179.9(11) . . . . ?
C29 C24 C23 C27 -3.6(16) . . . . ?
C29 C24 C25 C26 -177.0(14) . . . . ?
C29 C28 C27 C23 -1.7(15) . . . . ?
C29 C28 C30 C31 0(2) . . . . ?
C29 C33 C32 C31 1(2) . . . . ?
C28 C29 C33 C32 0(2) . . . . ?
C28 C30 C31 C34 -177.8(13) . . . . ?
C28 C30 C31 C32 1(2) . . . . ?
C50 N1 B1 N3 120.8(11) . . . . ?
C50 N1 B1 N5 -122.4(11) . . . . ?
B2 N9 C12 C13 -178.6(8) . . . . ?
B2 N9 C12 C11 2.4(14) . . . . ?
B2 N13 N14 W1 0.6(10) . . . . ?
B2 N13 N14 C4 177.2(7) . . . . ?
B2 N13 C2 C3 -177.1(8) . . . . ?
B2 N13 C2 C1 4.3(15) . . . . ?
B2 N11 C7 C8 -178.8(8) . . . . ?
B2 N11 C7 C6 1.8(14) . . . . ?
C39 C40 C41 C42 -178.8(13) . . . . ?
C23 C24 C29 C28 2.5(15) . . . . ?
C23 C24 C29 C33 -178.3(14) . . . . ?
C23 C24 C25 C26 -1.6(19) . . . . ?
C23 C22 C21 C18 -177.6(11) . . . . ?
C23 C22 C21 C26 3(2) . . . . ?
C25 C24 C29 C28 178.2(14) . . . . ?
C25 C24 C29 C33 -3(3) . . . . ?
C25 C24 C23 C22 3.5(18) . . . . ?
C25 C24 C23 C27 180.0(12) . . . . ?
C18 C21 C26 C25 179.7(12) . . . . ?
C18 C17 C16 N8 2(2) . . . . ?
C21 C22 C23 C24 -5(2) . . . . ?
C21 C22 C23 C27 179.8(14) . . . . ?
C21 C18 C19 C20 176.7(11) . . . . ?
C21 C18 C17 C16 179.8(11) . . . . ?
C19 C18 C21 C22 -151.9(13) . . . . ?
C19 C18 C21 C26 27.0(18) . . . . ?
C19 C18 C17 C16 0.8(19) . . . . ?
C43 C42 C41 C40 179.5(14) . . . . ?
B1 N1 C50 C51 180.0(10) . . . . ?
B1 N1 C50 C49 1.7(18) . . . . ?
B1 N3 N4 W2 3.9(13) . . . . ?
B1 N3 N4 C42 -178.3(10) . . . . ?
B1 N3 C40 C41 178.6(11) . . . . ?
B1 N3 C40 C39 -2.6(19) . . . . ?
B1 N5 C45 C46 -179.8(9) . . . . ?
B1 N5 C45 C44 -1.9(16) . . . . ?
C49 C50 C51 C52 178.8(12) . . . . ?
C34 C35 C36 N7 -4(3) . . . . ?
C27 C28 C30 C31 179.1(15) . . . . ?
C35 C34 C31 C30 -20(2) . . . . ?
C35 C34 C31 C32 161.9(15) . . . . ?
C35 C34 C38 C37 10(3) . . . . ?
C33 C29 C28 C27 -179.6(13) . . . . ?
C33 C29 C28 C30 -0.8(19) . . . . ?
C33 C32 C31 C34 176.9(14) . . . . ?
C33 C32 C31 C30 -2(2) . . . . ?
C30 C28 C27 C23 179.6(14) . . . . ?
C31 C34 C35 C36 177.0(14) . . . . ?
C31 C34 C38 C37 -172.5(17) . . . . ?
C17 C18 C21 C22 29.1(18) . . . . ?
C17 C18 C21 C26 -152.0(13) . . . . ?
C17 C18 C19 C20 -4.3(18) . . . . ?
C36 N7 C37 C38 -4(3) . . . . ?
C16 N8 C20 C19 -2.3(17) . . . . ?
C37 N7 C36 C35 8(2) . . . . ?
C38 C34 C35 C36 -6(3) . . . . ?
C38 C34 C31 C30 163.1(17) . . . . ?
C38 C34 C31 C32 -15(2) . . . . ?
F2A C61A S7A O3A -71(2) . . . . ?
F2A C61A S7A O1A 54(2) . . . . ?
F2A C61A S7A O2A 167.9(16) . . . . ?
F1A C61A S7A O3A 176(2) . . . . ?
F1A C61A S7A O1A -58(2) . . . . ?
F1A C61A S7A O2A 55.5(18) . . . . ?
F3A C61A S7A O3A 56(2) . . . . ?
F3A C61A S7A O1A -178(2) . . . . ?
F3A C61A S7A O2A -65(2) . . . . ?
F3B C61B S7B O1B 44.9(18) . . . . ?
F3B C61B S7B O3B 165(2) . . . . ?
F3B C61B S7B O2B -77(2) . . . . ?
F2B C61B S7B O1B -76.5(18) . . . . ?
F2B C61B S7B O3B 44(2) . . . . ?
F2B C61B S7B O2B 162(2) . . . . ?
F1B C61B S7B O1B 157.4(17) . . . . ?
F1B C61B S7B O3B -82(2) . . . . ?
F1B C61B S7B O2B 36(2) . . . . ?
O5 C59 N16 C57 179(2) . . . . ?
O5 C59 N16 C58 -8(3) . . . . ?
O4 C56 N15 C54 176(3) . . . . ?
O4 C56 N15 C55 0(4) . . . . ?

loop_
_smtbx_masks_void_nr
_smtbx_masks_void_average_x
_smtbx_masks_void_average_y
_smtbx_masks_void_average_z
_smtbx_masks_void_volume
_smtbx_masks_void_count_electrons
_smtbx_masks_void_content
1 0.000 0.000 -0.661 3731.0 1436.8 ?
2 0.333 0.667 0.007 231.0 49.4 ?
3 0.333 0.667 0.559 9.7 1.6 ?
4 0.667 0.333 -0.007 231.0 54.3 ?
5 0.667 0.333 0.441 9.7 0.0 ?
